data_7058350
loop_
_publ_author_name
'Swetha, Yagnam'
'Reddy, Eda Rami'
'Kumar, Jakku Ranjith'
'Trivedi, Rajiv'
'Giribabu, Lingamallu'
'Sridhar, Balasubramanian'
'Rathod, Balaji'
'Prakasham, Reddy Shetty'

_publ_section_title
;
 Synthesis, characterization and antimicrobial evaluation of
 ferrocene--oxime ether benzyl 1H-1,2,3-triazole hybrids
;
_journal_issue 21
_journal_name_full 'New Journal of Chemistry'
_journal_page_first 8341
_journal_paper_doi 10.1039/C9NJ00660E
_journal_volume 43
_journal_year 2019
_chemical_formula_moiety 'C21 H20 Fe N4 O'
_chemical_formula_sum 'C21 H20 Fe N4 O'
_chemical_formula_weight 400.26
_space_group_crystal_system monoclinic
_space_group_IT_number 14
_space_group_name_Hall '-P 2ybc'
_space_group_name_H-M_alt 'P 1 21/c 1'
_symmetry_space_group_name_Hall '-P 2ybc'
_symmetry_space_group_name_H-M 'P 1 21/c 1'
_atom_sites_solution_hydrogens geom
_audit_creation_method SHELXL-2014/7
_audit_update_record
;
2018-01-10 deposited with the CCDC.    2019-05-01 downloaded from the CCDC.
;
_cell_angle_alpha 90
_cell_angle_beta 93.9343(6)
_cell_angle_gamma 90
_cell_formula_units_Z 4
_cell_length_a 18.8546(2)
_cell_length_b 9.66650(10)
_cell_length_c 10.3076(3)
_cell_measurement_reflns_used 8825
_cell_measurement_temperature 294(2)
_cell_measurement_theta_max 28.95
_cell_measurement_theta_min 2.67
_cell_volume 1874.22(6)
_computing_cell_refinement '<i>SAINT</i> (Bruker, 2016)'
_computing_data_collection '<i>APEX3</i> (Bruker, 2016)'
_computing_data_reduction 'Bruker SAINT'
_computing_molecular_graphics 'Bruker SHELXTL'
_computing_publication_material 'Bruker SHELXTL'
_computing_structure_refinement '<i>SHELXL2014</i> (Sheldrick, 2015)'
_computing_structure_solution '<i>SHELXT</i> (Sheldrick, 2015)'
_diffrn_ambient_temperature 294(2)
_diffrn_measured_fraction_theta_full 0.998
_diffrn_measured_fraction_theta_max 0.995
_diffrn_measurement_device_type 'Bruker D8 QUEST PHOTON-100'
_diffrn_measurement_method '\w and \f'
_diffrn_radiation_type MoK\a
_diffrn_radiation_wavelength 0.71073
_diffrn_reflns_av_R_equivalents 0.0382
_diffrn_reflns_av_unetI/netI 0.0433
_diffrn_reflns_Laue_measured_fraction_full 0.998
_diffrn_reflns_Laue_measured_fraction_max 0.995
_diffrn_reflns_limit_h_max 26
_diffrn_reflns_limit_h_min -26
_diffrn_reflns_limit_k_max 10
_diffrn_reflns_limit_k_min -13
_diffrn_reflns_limit_l_max 14
_diffrn_reflns_limit_l_min -11
_diffrn_reflns_number 21044
_diffrn_reflns_point_group_measured_fraction_full 0.998
_diffrn_reflns_point_group_measured_fraction_max 0.995
_diffrn_reflns_theta_full 25.242
_diffrn_reflns_theta_max 30.578
_diffrn_reflns_theta_min 2.165
_exptl_absorpt_coefficient_mu 0.823
_exptl_absorpt_correction_T_max 0.7461
_exptl_absorpt_correction_T_min 0.6383
_exptl_absorpt_correction_type multi-scan
_exptl_absorpt_process_details 'SADABS, Bruker, 2016'
_exptl_crystal_colour 'dark red'
_exptl_crystal_density_diffrn 1.419
_exptl_crystal_description block
_exptl_crystal_F_000 832
_exptl_crystal_size_max 0.240
_exptl_crystal_size_mid 0.210
_exptl_crystal_size_min 0.120
_refine_diff_density_max 0.249
_refine_diff_density_min -0.313
_refine_diff_density_rms 0.051
_refine_ls_extinction_method none
_refine_ls_goodness_of_fit_ref 1.032
_refine_ls_hydrogen_treatment constr
_refine_ls_matrix_type full
_refine_ls_number_parameters 244
_refine_ls_number_reflns 5736
_refine_ls_number_restraints 0
_refine_ls_restrained_S_all 1.032
_refine_ls_R_factor_all 0.0741
_refine_ls_R_factor_gt 0.0430
_refine_ls_shift/su_max 0.001
_refine_ls_shift/su_mean 0.000
_refine_ls_structure_factor_coef Fsqd
_refine_ls_weighting_details 'w=1/[\s^2^(Fo^2^)+(0.0315P)^2^+0.7814P] where P=(Fo^2^+2Fc^2^)/3'
_refine_ls_weighting_scheme calc
_refine_ls_wR_factor_gt 0.0837
_refine_ls_wR_factor_ref 0.0925
_reflns_Friedel_coverage 0.000
_reflns_number_gt 4102
_reflns_number_total 5736
_reflns_threshold_expression 'I > 2\s(I)'
_cod_data_source_file c9nj00660e2.cif
_cod_data_source_block KA303_0m-auto
_cod_depositor_comments 'Adding full bibliography for 7058350.cif.'
_cod_original_cell_volume 1874.21(6)
_cod_database_code 7058350
_shelx_shelxl_version_number 2014/7
_shelx_space_group_comment
;
The symmetry employed for this shelxl refinement is uniquely defined
by the following loop, which should always be used as a source of
symmetry information in preference to the above space-group names.
They are only intended as comments.
;
_shelx_estimated_absorpt_t_min 0.827
_shelx_estimated_absorpt_t_max 0.908

loop_
_space_group_symop_operation_xyz
'x, y, z'
'-x, y+1/2, -z+1/2'
'-x, -y, -z'
'x, -y-1/2, z-1/2'

loop_
_atom_site_label
_atom_site_type_symbol
_atom_site_fract_x
_atom_site_fract_y
_atom_site_fract_z
_atom_site_U_iso_or_equiv
_atom_site_adp_type
_atom_site_occupancy
_atom_site_site_symmetry_order
_atom_site_calc_flag
_atom_site_refinement_flags_posn
_atom_site_refinement_flags_adp
C1 C 0.53990(11) 0.3549(2) 0.59874(19) 0.0466(5) Uani 1 1 d . .
C2 C 0.49303(13) 0.2649(3) 0.5382(3) 0.0704(7) Uani 1 1 d . .
H2 H 0.5070 0.2117 0.4692 0.084 Uiso 1 1 calc R U
C3 C 0.42517(16) 0.2516(4) 0.5779(4) 0.0957(10) Uani 1 1 d . .
H3 H 0.3938 0.1894 0.5358 0.115 Uiso 1 1 calc R U
C4 C 0.40357(17) 0.3290(4) 0.6784(4) 0.1055(14) Uani 1 1 d . .
H4 H 0.3578 0.3192 0.7058 0.127 Uiso 1 1 calc R U
C5 C 0.4495(2) 0.4201(4) 0.7379(3) 0.1003(12) Uani 1 1 d . .
H5 H 0.4348 0.4745 0.8054 0.120 Uiso 1 1 calc R U
C6 C 0.51799(15) 0.4337(3) 0.6998(2) 0.0698(7) Uani 1 1 d . .
H6 H 0.5492 0.4959 0.7423 0.084 Uiso 1 1 calc R U
C7 C 0.61330(11) 0.3763(2) 0.5543(2) 0.0516(5) Uani 1 1 d . .
H7A H 0.6103 0.4367 0.4789 0.062 Uiso 1 1 calc R U
H7B H 0.6421 0.4226 0.6228 0.062 Uiso 1 1 calc R U
C8 C 0.67668(10) 0.2131(2) 0.40956(18) 0.0412(4) Uani 1 1 d . .
H8 H 0.6767 0.2652 0.3337 0.049 Uiso 1 1 calc R U
C9 C 0.70538(9) 0.08510(19) 0.43142(18) 0.0377(4) Uani 1 1 d . .
C10 C 0.74491(12) -0.0064(2) 0.3449(2) 0.0505(5) Uani 1 1 d . .
H10A H 0.7845 -0.0490 0.3951 0.061 Uiso 1 1 calc R U
H10B H 0.7136 -0.0797 0.3113 0.061 Uiso 1 1 calc R U
C11 C 0.84278(9) 0.24196(19) 0.20394(18) 0.0381(4) Uani 1 1 d . .
H11 H 0.8150 0.2459 0.1260 0.046 Uiso 1 1 calc R U
C12 C 0.90098(9) 0.33915(18) 0.22709(18) 0.0364(4) Uani 1 1 d . .
C13 C 0.94410(9) 0.36091(19) 0.3448(2) 0.0419(4) Uani 1 1 d . .
H13 H 0.9404 0.3136 0.4227 0.050 Uiso 1 1 calc R U
C14 C 0.99339(10) 0.4672(2) 0.3220(2) 0.0485(5) Uani 1 1 d . .
H14 H 1.0279 0.5015 0.3823 0.058 Uiso 1 1 calc R U
C15 C 0.98110(10) 0.5122(2) 0.1920(2) 0.0497(5) Uani 1 1 d . .
H15 H 1.0062 0.5810 0.1520 0.060 Uiso 1 1 calc R U
C16 C 0.92412(10) 0.4346(2) 0.13329(19) 0.0430(4) Uani 1 1 d . .
H16 H 0.9050 0.4442 0.0482 0.052 Uiso 1 1 calc R U
C17 C 0.83123(11) 0.5934(2) 0.4402(2) 0.0498(5) Uani 1 1 d . .
H17 H 0.8280 0.5458 0.5180 0.060 Uiso 1 1 calc R U
C18 C 0.78788(10) 0.5733(2) 0.3251(2) 0.0465(5) Uani 1 1 d . .
H18 H 0.7511 0.5095 0.3134 0.056 Uiso 1 1 calc R U
C19 C 0.80979(10) 0.6659(2) 0.2310(2) 0.0458(5) Uani 1 1 d . .
H19 H 0.7900 0.6745 0.1463 0.055 Uiso 1 1 calc R U
C20 C 0.86676(11) 0.7433(2) 0.2873(2) 0.0470(5) Uani 1 1 d . .
H20 H 0.8913 0.8122 0.2461 0.056 Uiso 1 1 calc R U
C21 C 0.88064(11) 0.6989(2) 0.4165(2) 0.0489(5) Uani 1 1 d . .
H21 H 0.9159 0.7328 0.4757 0.059 Uiso 1 1 calc R U
Fe1 Fe 0.89170(2) 0.53790(2) 0.29162(2) 0.03229(8) Uani 1 1 d . .
N1 N 0.64850(8) 0.24787(16) 0.52060(14) 0.0390(3) Uani 1 1 d . .
N2 N 0.65893(9) 0.14709(18) 0.60864(16) 0.0497(4) Uani 1 1 d . .
N3 N 0.69358(9) 0.04748(17) 0.55418(16) 0.0463(4) Uani 1 1 d . .
N4 N 0.82918(8) 0.15167(17) 0.28823(16) 0.0428(4) Uani 1 1 d . .
O1 O 0.77097(7) 0.06789(14) 0.23924(13) 0.0470(3) Uani 1 1 d . .

loop_
_atom_site_aniso_label
_atom_site_aniso_U_11
_atom_site_aniso_U_22
_atom_site_aniso_U_33
_atom_site_aniso_U_23
_atom_site_aniso_U_13
_atom_site_aniso_U_12
C1 0.0527(11) 0.0454(11) 0.0424(11) 0.0040(9) 0.0079(9) 0.0122(9)
C2 0.0608(15) 0.0657(15) 0.0859(18) -0.0109(14) 0.0133(13) -0.0052(12)
C3 0.0594(16) 0.083(2) 0.145(3) 0.024(2) 0.0103(18) -0.0041(15)
C4 0.0634(18) 0.110(3) 0.148(3) 0.067(3) 0.044(2) 0.0405(19)
C5 0.106(3) 0.115(3) 0.085(2) 0.025(2) 0.049(2) 0.068(2)
C6 0.0809(17) 0.0742(17) 0.0549(14) -0.0050(13) 0.0091(12) 0.0346(14)
C7 0.0612(13) 0.0368(10) 0.0578(13) -0.0058(10) 0.0106(10) 0.0023(9)
C8 0.0522(11) 0.0393(10) 0.0331(9) 0.0051(8) 0.0104(8) -0.0007(8)
C9 0.0371(9) 0.0364(9) 0.0402(10) 0.0009(8) 0.0080(8) -0.0047(7)
C10 0.0552(12) 0.0358(10) 0.0630(13) -0.0026(10) 0.0216(10) -0.0020(9)
C11 0.0390(9) 0.0349(9) 0.0411(10) -0.0086(8) 0.0078(8) 0.0049(7)
C12 0.0359(9) 0.0332(9) 0.0412(10) -0.0047(8) 0.0103(7) 0.0058(7)
C13 0.0388(9) 0.0375(10) 0.0495(11) 0.0001(9) 0.0035(8) 0.0102(8)
C14 0.0321(9) 0.0478(11) 0.0655(13) -0.0104(11) 0.0036(9) 0.0044(8)
C15 0.0417(10) 0.0443(11) 0.0662(14) -0.0050(10) 0.0260(10) -0.0024(8)
C16 0.0464(10) 0.0431(11) 0.0415(10) -0.0034(9) 0.0168(8) 0.0044(8)
C17 0.0609(12) 0.0480(11) 0.0428(11) 0.0017(10) 0.0197(10) 0.0142(10)
C18 0.0346(9) 0.0416(10) 0.0646(13) -0.0086(10) 0.0128(9) 0.0032(8)
C19 0.0470(11) 0.0446(11) 0.0452(11) -0.0032(9) 0.0000(9) 0.0149(9)
C20 0.0507(11) 0.0306(9) 0.0610(13) 0.0003(9) 0.0143(10) 0.0040(8)
C21 0.0503(11) 0.0457(11) 0.0502(12) -0.0194(10) -0.0012(9) 0.0077(9)
Fe1 0.03117(13) 0.03025(13) 0.03613(14) -0.00282(11) 0.00717(9) 0.00260(10)
N1 0.0439(8) 0.0371(8) 0.0368(8) 0.0047(7) 0.0093(7) 0.0011(7)
N2 0.0640(11) 0.0476(10) 0.0386(9) 0.0088(8) 0.0112(8) 0.0035(8)
N3 0.0547(10) 0.0413(9) 0.0432(9) 0.0070(8) 0.0062(8) 0.0058(8)
N4 0.0378(8) 0.0411(9) 0.0502(9) -0.0059(8) 0.0094(7) -0.0019(7)
O1 0.0487(7) 0.0443(8) 0.0499(8) -0.0101(6) 0.0167(6) -0.0103(6)

loop_
_atom_type_symbol
_atom_type_description
_atom_type_scat_dispersion_real
_atom_type_scat_dispersion_imag
_atom_type_scat_source
C C 0.0033 0.0016 'International Tables Vol C Tables 4.2.6.8 and 6.1.1.4'
H H 0.0000 0.0000 'International Tables Vol C Tables 4.2.6.8 and 6.1.1.4'
N N 0.0061 0.0033 'International Tables Vol C Tables 4.2.6.8 and 6.1.1.4'
O O 0.0106 0.0060 'International Tables Vol C Tables 4.2.6.8 and 6.1.1.4'
Fe Fe 0.3463 0.8444 'International Tables Vol C Tables 4.2.6.8 and 6.1.1.4'

loop_
_geom_angle_atom_site_label_1
_geom_angle_atom_site_label_2
_geom_angle_atom_site_label_3
_geom_angle
C2 C1 C6 118.8(2)
C2 C1 C7 122.1(2)
C6 C1 C7 119.0(2)
C1 C2 C3 120.7(3)
C1 C2 H2 119.6
C3 C2 H2 119.6
C4 C3 C2 120.5(3)
C4 C3 H3 119.7
C2 C3 H3 119.7
C5 C4 C3 119.1(3)
C5 C4 H4 120.5
C3 C4 H4 120.5
C4 C5 C6 121.0(3)
C4 C5 H5 119.5
C6 C5 H5 119.5
C1 C6 C5 119.9(3)
C1 C6 H6 120.1
C5 C6 H6 120.1
N1 C7 C1 113.46(17)
N1 C7 H7A 108.9
C1 C7 H7A 108.9
N1 C7 H7B 108.9
C1 C7 H7B 108.9
H7A C7 H7B 107.7
N1 C8 C9 105.25(16)
N1 C8 H8 127.4
C9 C8 H8 127.4
N3 C9 C8 108.09(16)
N3 C9 C10 121.47(17)
C8 C9 C10 130.43(17)
O1 C10 C9 111.82(16)
O1 C10 H10A 109.3
C9 C10 H10A 109.3
O1 C10 H10B 109.3
C9 C10 H10B 109.3
H10A C10 H10B 107.9
N4 C11 C12 121.20(17)
N4 C11 H11 119.4
C12 C11 H11 119.4
C16 C12 C13 107.33(16)
C16 C12 C11 124.75(17)
C13 C12 C11 127.90(17)
C16 C12 Fe1 69.49(10)
C13 C12 Fe1 69.02(10)
C11 C12 Fe1 125.52(12)
C14 C13 C12 107.90(18)
C14 C13 Fe1 69.93(11)
C12 C13 Fe1 69.94(10)
C14 C13 H13 126.0
C12 C13 H13 126.0
Fe1 C13 H13 125.7
C15 C14 C13 108.31(18)
C15 C14 Fe1 70.12(11)
C13 C14 Fe1 69.38(10)
C15 C14 H14 125.8
C13 C14 H14 125.8
Fe1 C14 H14 126.2
C16 C15 C14 108.27(18)
C16 C15 Fe1 69.58(10)
C14 C15 Fe1 69.44(11)
C16 C15 H15 125.9
C14 C15 H15 125.9
Fe1 C15 H15 126.7
C15 C16 C12 108.18(18)
C15 C16 Fe1 70.05(11)
C12 C16 Fe1 69.65(10)
C15 C16 H16 125.9
C12 C16 H16 125.9
Fe1 C16 H16 126.0
C18 C17 C21 107.79(18)
C18 C17 Fe1 69.71(11)
C21 C17 Fe1 69.63(11)
C18 C17 H17 126.1
C21 C17 H17 126.1
Fe1 C17 H17 126.1
C19 C18 C17 108.24(18)
C19 C18 Fe1 70.04(11)
C17 C18 Fe1 69.96(11)
C19 C18 H18 125.9
C17 C18 H18 125.9
Fe1 C18 H18 125.7
C20 C19 C18 107.97(18)
C20 C19 Fe1 69.81(11)
C18 C19 Fe1 69.78(11)
C20 C19 H19 126.0
C18 C19 H19 126.0
Fe1 C19 H19 126.0
C19 C20 C21 108.46(18)
C19 C20 Fe1 70.06(11)
C21 C20 Fe1 69.82(11)
C19 C20 H20 125.8
C21 C20 H20 125.8
Fe1 C20 H20 125.9
C20 C21 C17 107.53(18)
C20 C21 Fe1 69.82(11)
C17 C21 Fe1 69.86(11)
C20 C21 H21 126.2
C17 C21 H21 126.2
Fe1 C21 H21 125.7
C13 Fe1 C14 40.69(8)
C13 Fe1 C20 158.80(8)
C14 Fe1 C20 122.85(8)
C13 Fe1 C21 122.74(8)
C14 Fe1 C21 107.13(8)
C20 Fe1 C21 40.35(8)
C13 Fe1 C18 123.37(8)
C14 Fe1 C18 158.95(9)
C20 Fe1 C18 67.54(8)
C21 Fe1 C18 67.94(8)
C13 Fe1 C16 68.75(8)
C14 Fe1 C16 68.23(8)
C20 Fe1 C16 122.63(8)
C21 Fe1 C16 157.91(9)
C18 Fe1 C16 124.09(8)
C13 Fe1 C17 107.75(8)
C14 Fe1 C17 122.68(9)
C20 Fe1 C17 67.74(8)
C21 Fe1 C17 40.51(9)
C18 Fe1 C17 40.34(8)
C16 Fe1 C17 160.16(9)
C13 Fe1 C19 159.35(8)
C14 Fe1 C19 158.90(9)
C20 Fe1 C19 40.14(8)
C21 Fe1 C19 67.84(8)
C18 Fe1 C19 40.18(8)
C16 Fe1 C19 108.26(8)
C17 Fe1 C19 67.73(8)
C13 Fe1 C12 41.04(7)
C14 Fe1 C12 68.55(8)
C20 Fe1 C12 158.76(8)
C21 Fe1 C12 159.57(8)
C18 Fe1 C12 108.50(8)
C16 Fe1 C12 40.86(7)
C17 Fe1 C12 123.74(8)
C19 Fe1 C12 123.34(8)
C13 Fe1 C15 68.38(8)
C14 Fe1 C15 40.45(9)
C20 Fe1 C15 107.67(8)
C21 Fe1 C15 122.17(9)
C18 Fe1 C15 159.63(9)
C16 Fe1 C15 40.38(8)
C17 Fe1 C15 158.22(9)
C19 Fe1 C15 123.45(9)
C12 Fe1 C15 68.34(8)
N2 N1 C8 110.45(16)
N2 N1 C7 120.41(16)
C8 N1 C7 129.08(16)
N3 N2 N1 107.40(15)
N2 N3 C9 108.82(15)
C11 N4 O1 109.52(15)
C10 O1 N4 108.29(15)

loop_
_geom_bond_atom_site_label_1
_geom_bond_atom_site_label_2
_geom_bond_distance
C1 C2 1.361(3)
C1 C6 1.376(3)
C1 C7 1.502(3)
C2 C3 1.376(4)
C2 H2 0.9300
C3 C4 1.362(5)
C3 H3 0.9300
C4 C5 1.353(5)
C4 H4 0.9300
C5 C6 1.381(4)
C5 H5 0.9300
C6 H6 0.9300
C7 N1 1.461(2)
C7 H7A 0.9700
C7 H7B 0.9700
C8 N1 1.337(2)
C8 C9 1.363(3)
C8 H8 0.9300
C9 N3 1.350(2)
C9 C10 1.492(3)
C10 O1 1.420(2)
C10 H10A 0.9700
C10 H10B 0.9700
C11 N4 1.270(2)
C11 C12 1.452(2)
C11 H11 0.9300
C12 C16 1.427(3)
C12 C13 1.429(3)
C12 Fe1 2.0445(17)
C13 C14 1.416(3)
C13 Fe1 2.0322(18)
C13 H13 0.9300
C14 C15 1.413(3)
C14 Fe1 2.0395(18)
C14 H14 0.9300
C15 C16 1.412(3)
C15 Fe1 2.0484(19)
C15 H15 0.9300
C16 Fe1 2.0422(18)
C16 H16 0.9300
C17 C18 1.408(3)
C17 C21 1.414(3)
C17 Fe1 2.0429(19)
C17 H17 0.9300
C18 C19 1.402(3)
C18 Fe1 2.0396(18)
C18 H18 0.9300
C19 C20 1.401(3)
C19 Fe1 2.0431(18)
C19 H19 0.9300
C20 C21 1.407(3)
C20 Fe1 2.0399(19)
C20 H20 0.9300
C21 Fe1 2.0399(19)
C21 H21 0.9300
N1 N2 1.337(2)
N2 N3 1.311(2)
N4 O1 1.428(2)

loop_
_geom_torsion_atom_site_label_1
_geom_torsion_atom_site_label_2
_geom_torsion_atom_site_label_3
_geom_torsion_atom_site_label_4
_geom_torsion
C6 C1 C2 C3 -0.7(4)
C7 C1 C2 C3 -177.3(2)
C1 C2 C3 C4 0.3(5)
C2 C3 C4 C5 0.7(5)
C3 C4 C5 C6 -1.3(5)
C2 C1 C6 C5 0.1(4)
C7 C1 C6 C5 176.9(2)
C4 C5 C6 C1 0.9(4)
C2 C1 C7 N1 -42.5(3)
C6 C1 C7 N1 140.8(2)
N1 C8 C9 N3 0.0(2)
N1 C8 C9 C10 -179.04(19)
N3 C9 C10 O1 -161.09(17)
C8 C9 C10 O1 17.8(3)
N4 C11 C12 C16 173.69(17)
N4 C11 C12 C13 -8.1(3)
N4 C11 C12 Fe1 -98.0(2)
C16 C12 C13 C14 -0.73(19)
C11 C12 C13 C14 -179.22(17)
Fe1 C12 C13 C14 -59.88(13)
C16 C12 C13 Fe1 59.15(12)
C11 C12 C13 Fe1 -119.34(17)
C12 C13 C14 C15 0.4(2)
Fe1 C13 C14 C15 -59.52(13)
C12 C13 C14 Fe1 59.88(12)
C13 C14 C15 C16 0.1(2)
Fe1 C14 C15 C16 -58.91(13)
C13 C14 C15 Fe1 59.06(13)
C14 C15 C16 C12 -0.6(2)
Fe1 C15 C16 C12 -59.43(12)
C14 C15 C16 Fe1 58.83(13)
C13 C12 C16 C15 0.8(2)
C11 C12 C16 C15 179.37(16)
Fe1 C12 C16 C15 59.68(13)
C13 C12 C16 Fe1 -58.85(12)
C11 C12 C16 Fe1 119.69(16)
C21 C17 C18 C19 -0.4(2)
Fe1 C17 C18 C19 -59.82(13)
C21 C17 C18 Fe1 59.44(13)
C17 C18 C19 C20 0.2(2)
Fe1 C18 C19 C20 -59.58(13)
C17 C18 C19 Fe1 59.76(13)
C18 C19 C20 C21 0.1(2)
Fe1 C19 C20 C21 -59.47(14)
C18 C19 C20 Fe1 59.56(13)
C19 C20 C21 C17 -0.3(2)
Fe1 C20 C21 C17 -59.94(13)
C19 C20 C21 Fe1 59.62(13)
C18 C17 C21 C20 0.4(2)
Fe1 C17 C21 C20 59.92(13)
C18 C17 C21 Fe1 -59.49(13)
C9 C8 N1 N2 0.1(2)
C9 C8 N1 C7 177.35(18)
C1 C7 N1 N2 -58.5(2)
C1 C7 N1 C8 124.6(2)
C8 N1 N2 N3 -0.2(2)
C7 N1 N2 N3 -177.68(17)
N1 N2 N3 C9 0.2(2)
C8 C9 N3 N2 -0.1(2)
C10 C9 N3 N2 179.04(17)
C12 C11 N4 O1 -178.41(14)
C9 C10 O1 N4 72.8(2)
C11 N4 O1 C10 -164.92(15)
